data_7126197
loop_
_publ_author_name
'Kelley, Steven P.'
'Smetana, Volodymyr'
'Emerson, Stephen D.'
'Mudring, Anja-Verena'
'Rogers, Robin D.'

_publ_section_title
;
 Benchtop access to anhydrous actinide N-donor coordination complexes
 using ionic liquids.
;
_journal_issue 30
_journal_name_full 'Chemical communications (Cambridge, England)'
_journal_page_first 4232
_journal_page_last 4235
_journal_paper_doi 10.1039/c9cc09852f
_journal_volume 56
_journal_year 2020
_chemical_formula_sum 'C16 H25 N13 O15 Th'
_chemical_formula_weight 871.53
_space_group_crystal_system monoclinic
_space_group_IT_number 15
_space_group_name_Hall '-C 2yc'
_space_group_name_H-M_alt 'C 1 2/c 1'
_atom_sites_solution_hydrogens mixed
_atom_sites_solution_primary heavy
_atom_sites_solution_secondary difmap
_audit_creation_method SHELXL-2013
_audit_update_record
;
2019-11-25 deposited with the CCDC.	2020-03-10 downloaded from the CCDC.
;
_cell_angle_alpha 90
_cell_angle_beta 98.8468(17)
_cell_angle_gamma 90
_cell_formula_units_Z 4
_cell_length_a 15.7287(13)
_cell_length_b 12.9810(10)
_cell_length_c 14.2585(12)
_cell_measurement_reflns_used 9522
_cell_measurement_temperature 100(2)
_cell_measurement_theta_max 28.11
_cell_measurement_theta_min 4.24
_cell_volume 2876.6(4)
_computing_cell_refinement 'Bruker SAINT'
_computing_data_collection 'Bruker APEX2'
_computing_data_reduction 'Bruker SAINT'
_computing_molecular_graphics 'Bruker SHELXTL'
_computing_publication_material 'Bruker SHELXTL'
_computing_structure_refinement 'SHELXL-2013 (Sheldrick, 2013)'
_computing_structure_solution 'SHELXS-97 (Sheldrick, 2008)'
_diffrn_ambient_temperature 100(2)
_diffrn_measured_fraction_theta_full 0.992
_diffrn_measured_fraction_theta_max 0.989
_diffrn_measurement_device_type 'Bruker APEX-II CCD'
_diffrn_measurement_method '\f and \w scans'
_diffrn_radiation_type MoK\a
_diffrn_radiation_wavelength 0.71073
_diffrn_reflns_av_R_equivalents 0.0245
_diffrn_reflns_av_unetI/netI 0.0222
_diffrn_reflns_Laue_measured_fraction_full 0.992
_diffrn_reflns_Laue_measured_fraction_max 0.989
_diffrn_reflns_limit_h_max 20
_diffrn_reflns_limit_h_min -20
_diffrn_reflns_limit_k_max 17
_diffrn_reflns_limit_k_min -16
_diffrn_reflns_limit_l_max 18
_diffrn_reflns_limit_l_min -18
_diffrn_reflns_number 13530
_diffrn_reflns_point_group_measured_fraction_full 0.992
_diffrn_reflns_point_group_measured_fraction_max 0.989
_diffrn_reflns_theta_full 25.242
_diffrn_reflns_theta_max 28.122
_diffrn_reflns_theta_min 4.276
_exptl_absorpt_coefficient_mu 5.276
_exptl_absorpt_correction_T_max 0.7457
_exptl_absorpt_correction_T_min 0.4835
_exptl_absorpt_correction_type multi-scan
_exptl_absorpt_process_details 'Bruker AXScale'
_exptl_crystal_colour colorless
_exptl_crystal_density_diffrn 2.012
_exptl_crystal_density_method 'not measured'
_exptl_crystal_description Polyhedral
_exptl_crystal_F_000 1688
_exptl_crystal_size_max 0.170
_exptl_crystal_size_mid 0.140
_exptl_crystal_size_min 0.100
_refine_diff_density_max 1.640
_refine_diff_density_min -1.307
_refine_diff_density_rms 0.100
_refine_ls_extinction_method none
_refine_ls_goodness_of_fit_ref 1.019
_refine_ls_hydrogen_treatment mixed
_refine_ls_matrix_type full
_refine_ls_number_parameters 210
_refine_ls_number_reflns 3485
_refine_ls_number_restraints 0
_refine_ls_restrained_S_all 1.019
_refine_ls_R_factor_all 0.0179
_refine_ls_R_factor_gt 0.0167
_refine_ls_shift/su_max 0.001
_refine_ls_shift/su_mean 0.000
_refine_ls_structure_factor_coef Fsqd
_refine_ls_weighting_details 'w=1/[\s^2^(Fo^2^)+(0.0245P)^2^+2.3435P] where P=(Fo^2^+2Fc^2^)/3'
_refine_ls_weighting_scheme calc
_refine_ls_wR_factor_gt 0.0397
_refine_ls_wR_factor_ref 0.0401
_reflns_Friedel_coverage 0.000
_reflns_number_gt 3344
_reflns_number_total 3485
_reflns_threshold_expression 'I > 2\s(I)'
_cod_data_source_file c9cc09852f2.cif
_cod_data_source_block Th(NO3)5(mim)2mimHim
_cod_depositor_comments 'Adding full bibliography for 7126194--7126200.cif.'
_cod_original_sg_symbol_H-M 'C 2/c'
_cod_database_code 7126197
_shelx_space_group_comment
; 
The symmetry employed for this shelxl refinement is uniquely defined 
by the following loop, which should always be used as a source of 
symmetry information in preference to the above space-group names. 
They are only intended as comments. 
;
_shelx_estimated_absorpt_t_min 0.467
_shelx_estimated_absorpt_t_max 0.620
_shelxl_version_number 2013-4

loop_
_space_group_symop_operation_xyz
'x, y, z'
'-x, y, -z+1/2'
'x+1/2, y+1/2, z'
'-x+1/2, y+1/2, -z+1/2'
'-x, -y, -z'
'x, -y, z-1/2'
'-x+1/2, -y+1/2, -z'
'x+1/2, -y+1/2, z-1/2'

loop_
_atom_site_label
_atom_site_type_symbol
_atom_site_fract_x
_atom_site_fract_y
_atom_site_fract_z
_atom_site_U_iso_or_equiv
_atom_site_adp_type
_atom_site_occupancy
_atom_site_site_symmetry_order
_atom_site_calc_flag
_atom_site_refinement_flags_posn
_atom_site_refinement_flags_adp
_atom_site_refinement_flags_occupancy
_atom_site_disorder_assembly
_atom_site_disorder_group
Th Th 0.5000 0.19208(2) 0.2500 0.01061(4) Uani 1 2 d S T P . .
O4 O 0.41775(10) 0.27636(12) 0.10059(10) 0.0172(3) Uani 1 1 d . . . . .
O3 O 0.54351(10) 0.21841(12) 0.08417(10) 0.0159(3) Uani 1 1 d . . . . .
O5 O 0.46401(12) 0.29436(13) -0.03512(12) 0.0242(4) Uani 1 1 d . . . . .
O6 O 0.42792(10) 0.06351(12) 0.12231(10) 0.0164(3) Uani 1 1 d . . . . .
O7 O 0.55846(10) 0.02631(11) 0.18348(10) 0.0158(3) Uani 1 1 d . . . . .
O8 O 0.48716(11) -0.07717(13) 0.07974(11) 0.0244(3) Uani 1 1 d . . . . .
O1 O 0.55783(10) 0.37390(12) 0.21797(11) 0.0174(3) Uani 1 1 d . . . . .
O2 O 0.5000 0.51997(17) 0.2500 0.0301(6) Uani 1 2 d S T P . .
N7 N 0.33144(12) 0.18786(13) 0.24559(13) 0.0151(4) Uani 1 1 d . . . . .
N9 N 0.19859(12) 0.22736(16) 0.26481(13) 0.0186(4) Uani 1 1 d . . . . .
N14 N 0.47460(12) 0.26386(14) 0.04645(12) 0.0159(3) Uani 1 1 d . . . . .
N15 N 0.49093(12) 0.00121(14) 0.12639(12) 0.0149(3) Uani 1 1 d . . . . .
N13 N 0.5000 0.4267(2) 0.2500 0.0175(5) Uani 1 2 d S T P . .
N1 N 0.75208(12) 0.51457(14) -0.03887(12) 0.0168(4) Uani 1 1 d . . . . .
N3 N 0.73706(14) 0.35107(16) -0.01153(15) 0.0245(4) Uani 1 1 d . . . . .
H3 H 0.749(5) 0.298(4) -0.011(5) 0.037 Uiso 0.5 1 d . U P . .
C8 C 0.28135(14) 0.25781(17) 0.27664(15) 0.0172(4) Uani 1 1 d . . . . .
H8A H 0.3013 0.3218 0.3040 0.021 Uiso 1 1 calc R U . . .
C10 C 0.19451(15) 0.13198(19) 0.22361(17) 0.0236(5) Uani 1 1 d . . . . .
H10A H 0.1446 0.0908 0.2066 0.028 Uiso 1 1 calc R U . . .
C11 C 0.27624(15) 0.10806(19) 0.21194(17) 0.0226(5) Uani 1 1 d . . . . .
H11A H 0.2932 0.0460 0.1848 0.027 Uiso 1 1 calc R U . . .
C12 C 0.12580(17) 0.2855(2) 0.2898(2) 0.0299(6) Uani 1 1 d . . . . .
H12A H 0.1469 0.3478 0.3246 0.045 Uiso 1 1 calc R U . . .
H12B H 0.0944 0.2428 0.3297 0.045 Uiso 1 1 calc R U . . .
H12C H 0.0873 0.3049 0.2318 0.045 Uiso 1 1 calc R U . . .
C2 C 0.78964(15) 0.42192(18) -0.03559(15) 0.0198(4) Uani 1 1 d . . . . .
H2A H 0.8461 0.4091 -0.0487 0.024 Uiso 1 1 calc R U . . .
C4 C 0.66293(17) 0.4007(2) 0.0019(2) 0.0341(6) Uani 1 1 d . . . . .
H4A H 0.6136 0.3689 0.0202 0.041 Uiso 1 1 calc R U . . .
C5 C 0.67162(16) 0.5021(2) -0.0150(2) 0.0289(5) Uani 1 1 d . . . . .
H5A H 0.6301 0.5545 -0.0112 0.035 Uiso 1 1 calc R U . . .
C6 C 0.78977(16) 0.61276(19) -0.06030(18) 0.0259(5) Uani 1 1 d . . . . .
H6A H 0.8434 0.6003 -0.0856 0.039 Uiso 1 1 calc R U . . .
H6B H 0.8020 0.6540 -0.0022 0.039 Uiso 1 1 calc R U . . .
H6C H 0.7493 0.6500 -0.1075 0.039 Uiso 1 1 calc R U . . .

loop_
_atom_site_aniso_label
_atom_site_aniso_U_11
_atom_site_aniso_U_22
_atom_site_aniso_U_33
_atom_site_aniso_U_23
_atom_site_aniso_U_13
_atom_site_aniso_U_12
Th 0.00968(6) 0.01000(6) 0.01218(6) 0.000 0.00183(4) 0.000
O4 0.0151(8) 0.0178(7) 0.0190(7) 0.0024(6) 0.0042(6) 0.0016(6)
O3 0.0147(7) 0.0171(7) 0.0160(7) 0.0021(6) 0.0029(6) 0.0024(6)
O5 0.0292(10) 0.0276(9) 0.0153(7) 0.0073(6) 0.0021(7) 0.0030(7)
O6 0.0149(7) 0.0168(7) 0.0170(6) -0.0010(6) 0.0005(6) 0.0009(6)
O7 0.0140(7) 0.0157(7) 0.0167(6) -0.0017(6) -0.0009(6) 0.0010(6)
O8 0.0283(9) 0.0188(8) 0.0258(8) -0.0106(7) 0.0031(7) 0.0001(7)
O1 0.0142(7) 0.0141(7) 0.0250(7) 0.0004(6) 0.0063(6) 0.0019(6)
O2 0.0268(13) 0.0104(11) 0.0553(16) 0.000 0.0131(12) 0.000
N7 0.0116(9) 0.0176(9) 0.0159(8) 0.0027(6) 0.0015(7) -0.0001(6)
N9 0.0122(9) 0.0231(9) 0.0210(9) 0.0045(8) 0.0040(7) 0.0025(7)
N14 0.0173(9) 0.0135(8) 0.0165(8) 0.0018(7) 0.0012(7) -0.0003(7)
N15 0.0163(9) 0.0141(8) 0.0145(7) 0.0004(7) 0.0029(6) -0.0012(7)
N13 0.0128(12) 0.0141(12) 0.0259(12) 0.000 0.0044(10) 0.000
N1 0.0176(9) 0.0145(9) 0.0181(8) 0.0026(7) 0.0020(7) 0.0002(7)
N3 0.0262(11) 0.0137(9) 0.0319(10) -0.0008(8) -0.0003(8) 0.0012(8)
C8 0.0144(10) 0.0177(10) 0.0195(9) 0.0035(8) 0.0026(8) 0.0017(8)
C10 0.0140(11) 0.0278(12) 0.0287(11) -0.0015(10) 0.0017(9) -0.0041(9)
C11 0.0156(11) 0.0234(11) 0.0288(11) -0.0054(9) 0.0034(9) -0.0034(9)
C12 0.0172(12) 0.0338(13) 0.0403(14) 0.0031(11) 0.0091(11) 0.0079(10)
C2 0.0210(11) 0.0174(10) 0.0210(10) -0.0005(8) 0.0037(8) 0.0035(9)
C4 0.0198(12) 0.0250(13) 0.0587(17) 0.0109(12) 0.0101(12) -0.0008(10)
C5 0.0176(12) 0.0217(12) 0.0486(15) 0.0075(11) 0.0087(11) 0.0047(9)
C6 0.0238(12) 0.0197(11) 0.0336(12) 0.0104(10) 0.0029(10) -0.0032(9)

loop_
_atom_type_symbol
_atom_type_description
_atom_type_scat_dispersion_real
_atom_type_scat_dispersion_imag
_atom_type_scat_source
C C 0.0033 0.0016 'International Tables Vol C Tables 4.2.6.8 and 6.1.1.4'
H H 0.0000 0.0000 'International Tables Vol C Tables 4.2.6.8 and 6.1.1.4'
N N 0.0061 0.0033 'International Tables Vol C Tables 4.2.6.8 and 6.1.1.4'
O O 0.0106 0.0060 'International Tables Vol C Tables 4.2.6.8 and 6.1.1.4'
Th Th -7.2400 8.8979 'International Tables Vol C Tables 4.2.6.8 and 6.1.1.4'

loop_
_geom_angle_atom_site_label_1
_geom_angle_atom_site_label_2
_geom_angle_atom_site_label_3
_geom_angle
_geom_angle_site_symmetry_1
_geom_angle_site_symmetry_3
_geom_angle_publ_flag
O4 Th O4 129.44(7) 2_655 . ?
O4 Th O7 102.34(5) 2_655 2_655 ?
O4 Th O7 119.96(5) . 2_655 ?
O4 Th O7 119.96(5) 2_655 . ?
O4 Th O7 102.34(5) . . ?
O7 Th O7 66.80(7) 2_655 . ?
O4 Th O3 122.26(5) 2_655 . ?
O4 Th O3 49.71(5) . . ?
O7 Th O3 127.37(5) 2_655 . ?
O7 Th O3 67.29(5) . . ?
O4 Th O3 49.71(5) 2_655 2_655 ?
O4 Th O3 122.26(5) . 2_655 ?
O7 Th O3 67.29(5) 2_655 2_655 ?
O7 Th O3 127.37(5) . 2_655 ?
O3 Th O3 164.80(7) . 2_655 ?
O4 Th O1 67.17(5) 2_655 . ?
O4 Th O1 67.11(5) . . ?
O7 Th O1 168.12(5) 2_655 . ?
O7 Th O1 122.68(5) . . ?
O3 Th O1 64.49(5) . . ?
O3 Th O1 100.96(5) 2_655 . ?
O4 Th O1 67.11(5) 2_655 2_655 ?
O4 Th O1 67.17(5) . 2_655 ?
O7 Th O1 122.69(5) 2_655 2_655 ?
O7 Th O1 168.12(5) . 2_655 ?
O3 Th O1 100.96(5) . 2_655 ?
O3 Th O1 64.48(5) 2_655 2_655 ?
O1 Th O1 49.13(6) . 2_655 ?
O4 Th O6 65.25(5) 2_655 2_655 ?
O4 Th O6 165.30(5) . 2_655 ?
O7 Th O6 49.29(5) 2_655 2_655 ?
O7 Th O6 65.14(5) . 2_655 ?
O3 Th O6 125.30(5) . 2_655 ?
O3 Th O6 65.93(5) 2_655 2_655 ?
O1 Th O6 125.49(5) . 2_655 ?
O1 Th O6 126.01(5) 2_655 2_655 ?
O4 Th O6 165.30(5) 2_655 . ?
O4 Th O6 65.25(5) . . ?
O7 Th O6 65.14(5) 2_655 . ?
O7 Th O6 49.29(5) . . ?
O3 Th O6 65.93(5) . . ?
O3 Th O6 125.30(5) 2_655 . ?
O1 Th O6 126.01(5) . . ?
O1 Th O6 125.49(5) 2_655 . ?
O6 Th O6 100.06(7) 2_655 . ?
O4 Th N7 67.20(5) 2_655 2_655 ?
O4 Th N7 113.90(5) . 2_655 ?
O7 Th N7 112.79(5) 2_655 2_655 ?
O7 Th N7 65.05(5) . 2_655 ?
O3 Th N7 67.57(5) . 2_655 ?
O3 Th N7 112.77(5) 2_655 2_655 ?
O1 Th N7 69.24(5) . 2_655 ?
O1 Th N7 113.09(5) 2_655 2_655 ?
O6 Th N7 69.02(5) 2_655 2_655 ?
O6 Th N7 109.35(5) . 2_655 ?
O4 Th N7 113.90(5) 2_655 . ?
O4 Th N7 67.20(5) . . ?
O7 Th N7 65.05(5) 2_655 . ?
O7 Th N7 112.79(5) . . ?
O3 Th N7 112.77(5) . . ?
O3 Th N7 67.57(5) 2_655 . ?
O1 Th N7 113.09(5) . . ?
O1 Th N7 69.24(5) 2_655 . ?
O6 Th N7 109.35(5) 2_655 . ?
O6 Th N7 69.02(5) . . ?
N7 Th N7 177.63(7) 2_655 . ?
N14 O4 Th 97.90(11) . . ?
N14 O3 Th 96.86(11) . . ?
N15 O6 Th 97.09(11) . . ?
N15 O7 Th 97.97(11) . . ?
N13 O1 Th 97.86(13) . . ?
C8 N7 C11 104.76(19) . . ?
C8 N7 Th 128.68(14) . . ?
C11 N7 Th 126.53(14) . . ?
C8 N9 C10 107.48(18) . . ?
C8 N9 C12 126.7(2) . . ?
C10 N9 C12 125.8(2) . . ?
O5 N14 O3 122.39(18) . . ?
O5 N14 O4 122.06(19) . . ?
O3 N14 O4 115.54(16) . . ?
O5 N14 Th 178.94(15) . . ?
O3 N14 Th 58.26(9) . . ?
O4 N14 Th 57.28(9) . . ?
O8 N15 O6 122.42(18) . . ?
O8 N15 O7 121.98(18) . . ?
O6 N15 O7 115.60(16) . . ?
O8 N15 Th 177.72(14) . . ?
O6 N15 Th 58.27(9) . . ?
O7 N15 Th 57.36(9) . . ?
O2 N13 O1 122.42(12) . 2_655 ?
O2 N13 O1 122.42(12) . . ?
O1 N13 O1 115.2(2) 2_655 . ?
O2 N13 Th 180.0 . . ?
O1 N13 Th 57.58(12) 2_655 . ?
O1 N13 Th 57.58(12) . . ?
C2 N1 C5 107.77(19) . . ?
C2 N1 C6 127.00(19) . . ?
C5 N1 C6 125.2(2) . . ?
C2 N3 C4 106.9(2) . . ?
N7 C8 N9 111.8(2) . . ?
C11 C10 N9 106.1(2) . . ?
C10 C11 N7 109.9(2) . . ?
N3 C2 N1 110.2(2) . . ?
C5 C4 N3 108.7(2) . . ?
C4 C5 N1 106.4(2) . . ?

loop_
_geom_bond_atom_site_label_1
_geom_bond_atom_site_label_2
_geom_bond_distance
_geom_bond_site_symmetry_2
_geom_bond_publ_flag
Th O4 2.5614(15) 2_655 ?
Th O4 2.5614(15) . ?
Th O7 2.5776(15) 2_655 ?
Th O7 2.5776(15) . ?
Th O3 2.5833(14) . ?
Th O3 2.5834(14) 2_655 ?
Th O1 2.5951(15) . ?
Th O1 2.5951(15) 2_655 ?
Th O6 2.5981(15) 2_655 ?
Th O6 2.5981(15) . ?
Th N7 2.6428(19) 2_655 ?
Th N7 2.6428(19) . ?
O4 N14 1.278(2) . ?
O3 N14 1.278(2) . ?
O5 N14 1.215(2) . ?
O6 N15 1.273(2) . ?
O7 N15 1.277(2) . ?
O8 N15 1.212(2) . ?
O1 N13 1.278(2) . ?
O2 N13 1.211(3) . ?
N7 C8 1.322(3) . ?
N7 C11 1.389(3) . ?
N9 C8 1.346(3) . ?
N9 C10 1.368(3) . ?
N9 C12 1.460(3) . ?
N13 O1 1.278(2) 2_655 ?
N1 C2 1.338(3) . ?
N1 C5 1.370(3) . ?
N1 C6 1.458(3) . ?
N3 C2 1.317(3) . ?
N3 C4 1.371(3) . ?
C10 C11 1.357(3) . ?
C4 C5 1.350(4) . ?
